data_7040553
loop_
_publ_author_name
'Ramalakshmi, Rongala'
'Maheswari, K.'
'Sharmila, Dudekula'
'Paul, Anamika'
'Roisnel, Thierry'
'Halet, Jean-Fran\,cois'
'Ghosh, Sundargopal'

_publ_section_title
;
 Reactivity of cyclopentadienyl transition metal(ii) complexes with borate
 ligands: structural characterization of the toluene-activated molybdenum
 complex [Cp*Mo(CO)2(\h(3)-CH2C6H5)].
;
_journal_issue 41
_journal_name_full 'Dalton transactions (Cambridge, England : 2003)'
_journal_page_first 16317
_journal_page_last 16324
_journal_paper_doi 10.1039/c6dt02641a
_journal_volume 45
_journal_year 2016
_chemical_compound_source 'synthesis as described'
_chemical_formula_moiety 'C12 H9 Fe N O2 S'
_chemical_formula_sum 'C12 H9 Fe N O2 S'
_chemical_formula_weight 287.11
_chemical_name_systematic
;
 ?
;
_space_group_crystal_system triclinic
_space_group_IT_number 2
_space_group_name_Hall '-P 1'
_space_group_name_H-M_alt 'P -1'
_symmetry_space_group_name_Hall '-P 1'
_symmetry_space_group_name_H-M 'P -1'
_atom_sites_solution_hydrogens geom
_audit_update_record
;
2016-08-30 deposited with the CCDC.
2016-09-02 downloaded from the CCDC.
;
_cell_angle_alpha 96.919(5)
_cell_angle_beta 98.640(5)
_cell_angle_gamma 100.293(5)
_cell_formula_units_Z 2
_cell_length_a 7.3073(10)
_cell_length_b 7.4344(12)
_cell_length_c 11.3494(17)
_cell_measurement_reflns_used 8080
_cell_measurement_temperature 150
_cell_measurement_theta_max 27.41
_cell_measurement_theta_min 2.82
_cell_measurement_wavelength 0.71073
_cell_volume 592.84(15)
_computing_cell_refinement 'APEX3 (Bruker, 2015); SAINT (Bruker, 2014)'
_computing_data_collection 'SAINT (Bruker, 2014)'
_computing_data_reduction 'SAINT (Bruker, 2014)'
_computing_molecular_graphics 'SXGRAPH (Farrugia, 1999), Mercury (CSD, 2014)'
_computing_publication_material 'CRYSCALC (T. Roisnel, local program, 2016)'
_computing_structure_refinement 'SHELXL-2014/7 (Sheldrick, 2014)'
_computing_structure_solution 'SIR97 (ALtomare et al., 1999)'
_diffrn_ambient_temperature 150
_diffrn_detector '(CMOS) PHOTON 100'
_diffrn_measured_fraction_theta_full 0.984
_diffrn_measured_fraction_theta_max 0.984
_diffrn_measurement_device_type 'D8 VENTURE Bruker AXS'
_diffrn_measurement_method 'rotation images'
_diffrn_radiation_monochromator 'multilayer monochromator'
_diffrn_radiation_probe x-ray
_diffrn_radiation_source 'Incoatec microfocus sealed tube'
_diffrn_radiation_type MoK\a
_diffrn_radiation_wavelength 0.71073
_diffrn_reflns_av_R_equivalents 0.0558
_diffrn_reflns_av_unetI/netI 0.0464
_diffrn_reflns_limit_h_max 9
_diffrn_reflns_limit_h_min -9
_diffrn_reflns_limit_k_max 9
_diffrn_reflns_limit_k_min -9
_diffrn_reflns_limit_l_max 14
_diffrn_reflns_limit_l_min -14
_diffrn_reflns_number 11336
_diffrn_reflns_theta_full 25.000
_diffrn_reflns_theta_max 27.509
_diffrn_reflns_theta_min 3.122
_exptl_absorpt_coefficient_mu 1.434
_exptl_absorpt_correction_T_max 0.866
_exptl_absorpt_correction_T_min 0.713
_exptl_absorpt_correction_type multi-scan
_exptl_absorpt_process_details
;
  [Sheldrick, G.M. (2014). SADABS Bruker AXS Inc., Madison, Wisconsin, USA]
;
_exptl_crystal_colour orange
_exptl_crystal_density_diffrn 1.608
_exptl_crystal_description prism
_exptl_crystal_F_000 292
_exptl_crystal_size_max 0.230
_exptl_crystal_size_mid 0.200
_exptl_crystal_size_min 0.100
_refine_diff_density_max 1.249
_refine_diff_density_min -0.934
_refine_diff_density_rms 0.194
_refine_ls_extinction_method none
_refine_ls_goodness_of_fit_ref 1.283
_refine_ls_hydrogen_treatment constr
_refine_ls_matrix_type full
_refine_ls_number_parameters 154
_refine_ls_number_reflns 2689
_refine_ls_number_restraints 0
_refine_ls_restrained_S_all 1.283
_refine_ls_R_factor_all 0.0771
_refine_ls_R_factor_gt 0.0698
_refine_ls_shift/su_max 0.001
_refine_ls_shift/su_mean 0.000
_refine_ls_structure_factor_coef Fsqd
_refine_ls_weighting_details 'w=1/[\s^2^(Fo^2^)+(0.0765P)^2^+4.5724P] where P=(Fo^2^+2Fc^2^)/3'
_refine_ls_weighting_scheme calc
_refine_ls_wR_factor_gt 0.2165
_refine_ls_wR_factor_ref 0.2198
_reflns_number_gt 2399
_reflns_number_total 2689
_reflns_threshold_expression >2sigma(I)
_cod_data_source_file c6dt02641a2.cif
_cod_data_source_block J16_SG5
_cod_depositor_comments 'Adding full bibliography for 7040550--7040553.cif.'
_cod_database_code 7040553

loop_
_space_group_symop_operation_xyz
'x, y, z'
'-x, -y, -z'

loop_
_atom_site_label
_atom_site_type_symbol
_atom_site_fract_x
_atom_site_fract_y
_atom_site_fract_z
_atom_site_U_iso_or_equiv
_atom_site_adp_type
_atom_site_occupancy
_atom_site_site_symmetry_order
_atom_site_calc_flag
_atom_site_refinement_flags_posn
_atom_site_refinement_flags_adp
Fe1 Fe 0.43909(12) 0.48458(11) 0.27913(8) 0.0165(3) Uani 1 1 d . .
S2 S 0.5339(3) 0.3214(2) 0.12590(15) 0.0301(4) Uani 1 1 d . .
O3 O 0.8241(7) 0.6134(7) 0.4109(5) 0.0290(10) Uani 1 1 d . .
O4 O 0.3563(7) 0.1630(6) 0.4012(5) 0.0277(10) Uani 1 1 d . .
N5 N 0.7385(8) 0.1881(7) 0.3004(5) 0.0225(11) Uani 1 1 d . .
C6 C 0.3920(8) 0.2870(9) 0.3513(6) 0.0210(12) Uani 1 1 d . .
C7 C 0.6751(9) 0.5597(8) 0.3581(6) 0.0208(12) Uani 1 1 d . .
C8 C 0.8772(11) -0.0402(10) 0.1370(8) 0.0356(17) Uani 1 1 d . .
H8 H 0.9245 -0.1180 0.0813 0.043 Uiso 1 1 calc R U
C9 C 0.8604(9) 0.0807(9) 0.3377(7) 0.0281(14) Uani 1 1 d . .
H9 H 0.8993 0.0856 0.4219 0.034 Uiso 1 1 calc R U
C10 C 0.9315(10) -0.0360(9) 0.2598(8) 0.0324(16) Uani 1 1 d . .
H10 H 1.0151 -0.1109 0.2897 0.039 Uiso 1 1 calc R U
C11 C 0.6877(9) 0.1840(8) 0.1824(6) 0.0196(11) Uani 1 1 d . .
C12 C 0.3901(13) 0.7507(11) 0.3191(9) 0.045(2) Uani 1 1 d . .
H12 H 0.4727 0.8463 0.3757 0.055 Uiso 1 1 calc R U
C13 C 0.7535(11) 0.0693(9) 0.0954(7) 0.0299(15) Uani 1 1 d . .
H13 H 0.7142 0.0676 0.0115 0.036 Uiso 1 1 calc R U
C14 C 0.2568(11) 0.5697(11) 0.1415(7) 0.0361(17) Uani 1 1 d . .
H14 H 0.2320 0.5211 0.0581 0.043 Uiso 1 1 calc R U
C15 C 0.3957(11) 0.7180(11) 0.1998(9) 0.0390(18) Uani 1 1 d . .
H15 H 0.4840 0.7882 0.1611 0.047 Uiso 1 1 calc R U
C16 C 0.1559(11) 0.5028(12) 0.2343(13) 0.063(4) Uani 1 1 d . .
H16 H 0.0526 0.4012 0.2240 0.076 Uiso 1 1 calc R U
C17 C 0.2460(17) 0.6238(17) 0.3455(9) 0.061(3) Uani 1 1 d . .
H17 H 0.2119 0.6168 0.4226 0.073 Uiso 1 1 calc R U

loop_
_atom_site_aniso_label
_atom_site_aniso_U_11
_atom_site_aniso_U_22
_atom_site_aniso_U_33
_atom_site_aniso_U_23
_atom_site_aniso_U_13
_atom_site_aniso_U_12
Fe1 0.0173(4) 0.0160(4) 0.0179(4) 0.0041(3) 0.0038(3) 0.0061(3)
S2 0.0427(10) 0.0347(9) 0.0180(8) 0.0028(6) 0.0042(7) 0.0232(8)
O3 0.022(2) 0.028(2) 0.033(3) 0.001(2) 0.002(2) 0.0011(19)
O4 0.031(2) 0.021(2) 0.033(3) 0.0087(19) 0.010(2) 0.0049(18)
N5 0.022(2) 0.019(2) 0.027(3) 0.003(2) 0.004(2) 0.006(2)
C6 0.019(3) 0.022(3) 0.024(3) 0.003(2) 0.005(2) 0.007(2)
C7 0.023(3) 0.016(3) 0.026(3) 0.004(2) 0.009(2) 0.007(2)
C8 0.036(4) 0.028(3) 0.046(4) -0.003(3) 0.018(3) 0.012(3)
C9 0.024(3) 0.027(3) 0.033(4) 0.008(3) -0.001(3) 0.007(3)
C10 0.021(3) 0.023(3) 0.056(5) 0.009(3) 0.007(3) 0.008(3)
C11 0.022(3) 0.016(3) 0.021(3) 0.003(2) 0.006(2) 0.005(2)
C12 0.053(5) 0.030(4) 0.055(5) -0.001(4) -0.004(4) 0.029(4)
C13 0.039(4) 0.025(3) 0.029(3) 0.000(3) 0.014(3) 0.013(3)
C14 0.040(4) 0.043(4) 0.028(4) 0.005(3) -0.007(3) 0.024(3)
C15 0.032(4) 0.032(4) 0.061(5) 0.026(4) 0.008(4) 0.013(3)
C16 0.015(3) 0.036(4) 0.148(12) 0.046(6) 0.010(5) 0.009(3)
C17 0.082(7) 0.095(8) 0.043(5) 0.039(5) 0.039(5) 0.078(7)

loop_
_atom_type_symbol
_atom_type_description
_atom_type_scat_dispersion_real
_atom_type_scat_dispersion_imag
_atom_type_scat_source
C C 0.0033 0.0016 'International Tables Vol C Tables 4.2.6.8 and 6.1.1.4'
H H 0.0000 0.0000 'International Tables Vol C Tables 4.2.6.8 and 6.1.1.4'
O O 0.0106 0.0060 'International Tables Vol C Tables 4.2.6.8 and 6.1.1.4'
S S 0.1246 0.1234 'International Tables Vol C Tables 4.2.6.8 and 6.1.1.4'
Fe Fe 0.3463 0.8444 'International Tables Vol C Tables 4.2.6.8 and 6.1.1.4'
N N 0.0061 0.0033 'International Tables Vol C Tables 4.2.6.8 and 6.1.1.4'

loop_
_geom_angle_atom_site_label_1
_geom_angle_atom_site_label_2
_geom_angle_atom_site_label_3
_geom_angle
C6 Fe1 C7 94.7(3)
C6 Fe1 C17 97.5(4)
C7 Fe1 C17 114.5(4)
C6 Fe1 C12 131.2(4)
C7 Fe1 C12 89.9(3)
C17 Fe1 C12 38.7(4)
C6 Fe1 C16 94.9(3)
C7 Fe1 C16 154.6(4)
C17 Fe1 C16 40.8(5)
C12 Fe1 C16 66.3(4)
C6 Fe1 C15 159.8(3)
C7 Fe1 C15 101.4(3)
C17 Fe1 C15 64.6(4)
C12 Fe1 C15 37.8(4)
C16 Fe1 C15 65.5(3)
C6 Fe1 C14 127.9(3)
C7 Fe1 C14 137.4(3)
C17 Fe1 C14 67.0(3)
C12 Fe1 C14 65.0(3)
C16 Fe1 C14 40.5(4)
C15 Fe1 C14 38.1(3)
C6 Fe1 S2 91.9(2)
C7 Fe1 S2 91.9(2)
C17 Fe1 S2 150.9(3)
C12 Fe1 S2 136.5(3)
C16 Fe1 S2 111.2(4)
C15 Fe1 S2 99.7(3)
C14 Fe1 S2 85.5(2)
C11 S2 Fe1 110.3(2)
C11 N5 C9 118.0(6)
O4 C6 Fe1 176.8(6)
O3 C7 Fe1 177.4(6)
C10 C8 C13 120.0(7)
C10 C8 H8 120.0
C13 C8 H8 120.0
N5 C9 C10 123.7(7)
N5 C9 H9 118.2
C10 C9 H9 118.2
C8 C10 C9 118.0(6)
C8 C10 H10 121.0
C9 C10 H10 121.0
N5 C11 C13 122.5(6)
N5 C11 S2 121.2(5)
C13 C11 S2 116.2(5)
C15 C12 C17 109.4(8)
C15 C12 Fe1 71.8(5)
C17 C12 Fe1 70.1(5)
C15 C12 H12 125.3
C17 C12 H12 125.3
Fe1 C12 H12 124.3
C8 C13 C11 117.8(7)
C8 C13 H13 121.1
C11 C13 H13 121.1
C15 C14 C16 105.9(8)
C15 C14 Fe1 69.8(4)
C16 C14 Fe1 68.3(4)
C15 C14 H14 127.0
C16 C14 H14 127.0
Fe1 C14 H14 126.4
C12 C15 C14 111.5(8)
C12 C15 Fe1 70.4(4)
C14 C15 Fe1 72.0(4)
C12 C15 H15 124.3
C14 C15 H15 124.3
Fe1 C15 H15 124.9
C17 C16 C14 105.6(7)
C17 C16 Fe1 68.9(5)
C14 C16 Fe1 71.2(4)
C17 C16 H16 127.2
C14 C16 H16 127.2
Fe1 C16 H16 124.3
C12 C17 C16 107.6(8)
C12 C17 Fe1 71.1(5)
C16 C17 Fe1 70.3(5)
C12 C17 H17 126.2
C16 C17 H17 126.2
Fe1 C17 H17 124.0

loop_
_geom_bond_atom_site_label_1
_geom_bond_atom_site_label_2
_geom_bond_distance
Fe1 C6 1.772(6)
Fe1 C7 1.778(6)
Fe1 C17 2.069(8)
Fe1 C12 2.082(7)
Fe1 C16 2.088(7)
Fe1 C15 2.100(7)
Fe1 C14 2.128(7)
Fe1 S2 2.2651(18)
S2 C11 1.752(6)
O3 C7 1.138(8)
O4 C6 1.150(8)
N5 C11 1.330(8)
N5 C9 1.353(8)
C8 C10 1.385(12)
C8 C13 1.389(11)
C8 H8 0.9500
C9 C10 1.385(10)
C9 H9 0.9500
C10 H10 0.9500
C11 C13 1.422(9)
C12 C15 1.355(13)
C12 C17 1.377(16)
C12 H12 0.9500
C13 H13 0.9500
C14 C15 1.381(12)
C14 C16 1.459(14)
C14 H14 0.9500
C15 H15 0.9500
C16 C17 1.449(17)
C16 H16 0.9500
C17 H17 0.9500

loop_
_geom_torsion_atom_site_label_1
_geom_torsion_atom_site_label_2
_geom_torsion_atom_site_label_3
_geom_torsion_atom_site_label_4
_geom_torsion
C11 N5 C9 C10 -1.5(10)
C13 C8 C10 C9 -0.6(11)
N5 C9 C10 C8 1.2(11)
C9 N5 C11 C13 1.2(9)
C9 N5 C11 S2 -178.9(5)
Fe1 S2 C11 N5 -1.9(6)
Fe1 S2 C11 C13 178.0(4)
C10 C8 C13 C11 0.4(11)
N5 C11 C13 C8 -0.7(10)
S2 C11 C13 C8 179.4(6)
C17 C12 C15 C14 0.2(9)
Fe1 C12 C15 C14 60.5(6)
C17 C12 C15 Fe1 -60.4(5)
C16 C14 C15 C12 -0.5(9)
Fe1 C14 C15 C12 -59.5(6)
C16 C14 C15 Fe1 59.1(5)
C15 C14 C16 C17 0.6(8)
Fe1 C14 C16 C17 60.7(5)
C15 C14 C16 Fe1 -60.1(5)
C15 C12 C17 C16 0.2(9)
Fe1 C12 C17 C16 -61.2(5)
C15 C12 C17 Fe1 61.4(6)
C14 C16 C17 C12 -0.5(8)
Fe1 C16 C17 C12 61.7(5)
C14 C16 C17 Fe1 -62.2(5)
